data_1506853
loop_
_publ_author_name
'Nishiumi, Toyohiko'
'Chimoto, Yuya'
'Hagiwara, Yuki'
'Higuchi, Masayoshi'
'Yamamoto, Kimihisa'

_publ_section_title
;
 First Redox Polymer Bearing One-Step Successive Two-Electron-Transfer
 Process Based on Redox Potential Inversion
;
_journal_issue 7
_journal_name_full Macromolecules
_journal_page_first 2661
_journal_paper_doi 10.1021/ma035370x
_journal_volume 37
_journal_year 2004
_chemical_formula_moiety 'C34 H26 Cl3 F3 N2 O10 '
_chemical_formula_sum 'C34 H26 Cl3 F3 N2 O10'
_chemical_formula_weight 785.94
_space_group_IT_number 2
_symmetry_cell_setting triclinic
_symmetry_Int_Tables_number 2
_symmetry_space_group_name_Hall '-P 1'
_symmetry_space_group_name_H-M 'P -1'
_audit_creation_date 'Mon Apr 14 15:38:21 2003'
_audit_creation_method 'by teXsan'
_cell_angle_alpha 96.53(3)
_cell_angle_beta 88.67(3)
_cell_angle_gamma 99.57(3)
_cell_formula_units_Z 4
_cell_length_a 10.360(4)
_cell_length_b 18.181(6)
_cell_length_c 18.481(6)
_cell_measurement_reflns_used 20966
_cell_measurement_temperature 93(1)
_cell_measurement_theta_max 60.1
_cell_measurement_theta_min 6.0
_cell_volume 3410(2)
_computing_cell_refinement PROCESS-AUTO
_computing_data_collection PROCESS-AUTO
_computing_data_reduction 'teXsan Ver. 1.11'
_computing_publication_material 'teXsan Ver. 1.11'
_computing_structure_refinement 'teXsan Ver. 1.10'
_computing_structure_solution SIR97
_diffrn_detector_area_resol_mean 10.00
_diffrn_measured_fraction_theta_full 0.9736
_diffrn_measured_fraction_theta_max 0.9736
_diffrn_measurement_device_type 'Rigaku RAXIS-RAPID Imaging Plate'
_diffrn_measurement_method \w
_diffrn_radiation_type 'Mo K\a'
_diffrn_radiation_wavelength 0.71075
_diffrn_reflns_av_R_equivalents 0.060
_diffrn_reflns_limit_h_max 13
_diffrn_reflns_limit_h_min 0
_diffrn_reflns_limit_k_max 23
_diffrn_reflns_limit_k_min -23
_diffrn_reflns_limit_l_max 23
_diffrn_reflns_limit_l_min -23
_diffrn_reflns_number 28881
_diffrn_reflns_theta_full 27.49
_diffrn_reflns_theta_max 27.49
_exptl_absorpt_coefficient_mu 0.347
_exptl_absorpt_correction_type none
_exptl_crystal_colour yellow
_exptl_crystal_density_diffrn 1.531
_exptl_crystal_density_method 'not measured'
_exptl_crystal_description platelet
_exptl_crystal_size_max 0.40
_exptl_crystal_size_mid 0.35
_exptl_crystal_size_min 0.07
_refine_diff_density_max 1.70
_refine_diff_density_min -1.35
_refine_ls_extinction_method none
_refine_ls_goodness_of_fit_ref 1.14
_refine_ls_hydrogen_treatment noref
_refine_ls_number_parameters 907
_refine_ls_number_reflns 15218
_refine_ls_R_factor_gt 0.0842
_refine_ls_shift/su_max 0.002
_refine_ls_structure_factor_coef Fsqd
_refine_ls_weighting_details 'w = 1/[\s^2^(Fo^2^) + (0.06700(Max(Fo^2^,0) + 2Fc^2^)/3)^2^]'
_refine_ls_weighting_scheme calc
_refine_ls_wR_factor_ref 0.2092
_reflns_number_gt 7005
_reflns_number_total 15218
_reflns_threshold_expression F^2^>2.0\s(F^2^)
_cod_data_source_file ma035370xsi20040207_020732.cif
_cod_data_source_block AQA2PLUS
_cod_original_sg_symbol_H-M 'P -1         '
_cod_original_formula_sum 'C34 H26 Cl3 F3 N2 O10 '
_cod_database_code 1506853

loop_
_symmetry_equiv_pos_as_xyz
x,y,z
-x,-y,-z

loop_
_atom_site_label
_atom_site_type_symbol
_atom_site_fract_x
_atom_site_fract_y
_atom_site_fract_z
_atom_site_U_iso_or_equiv
_atom_site_adp_type
_atom_site_occupancy
_atom_site_calc_flag
_atom_site_refinement_flags
Cl(1) Cl 0.6260(1) 0.48073(7) 0.87120(6) 0.0253(3) Uani 1.00 d .
Cl(2) Cl 0.1839(1) 0.33505(7) 0.74561(6) 0.0285(3) Uani 1.00 d .
Cl(3) Cl -0.1655(1) 0.50694(6) 0.60545(6) 0.0237(3) Uani 1.00 d .
Cl(4) Cl 0.6835(1) 0.19942(8) 0.22818(7) 0.0421(4) Uani 1.00 d .
Cl(5) Cl 0.1787(5) 0.0680(1) 0.2462(2) 0.177(2) Uani 1.00 d .
Cl(6) Cl 0.0811(7) 0.0770(3) 0.8708(5) 0.153(3) Uani 0.50 d P
Cl(7) Cl 0.2912(4) 0.0289(3) 1.0716(2) 0.0880 Uiso 0.50 d G
F(1) F 0.726(1) -0.1261(7) 0.3032(8) 0.115(4) Uiso 0.50 d P
F(1') F 0.801(3) -0.124(1) 0.241(1) 0.255(9) Uiso 0.50 d P
F(2) F 0.9333(10) -0.0885(5) 0.2849(5) 0.077(3) Uiso 0.50 d P
F(2') F 0.938(2) -0.034(1) 0.346(1) 0.219(8) Uiso 0.50 d P
F(3) F 0.842(2) -0.0359(9) 0.3835(9) 0.154(5) Uiso 0.50 d P
F(3') F 0.764(1) -0.1071(7) 0.3519(7) 0.113(4) Uiso 0.50 d P
F(4) F 0.2265(9) 0.0262(5) 0.4330(5) 0.072(2) Uiso 0.50 d P
F(4') F 0.246(2) 0.104(1) 0.420(1) 0.220(8) Uiso 0.50 d P
F(5) F 0.3415(9) 0.1244(5) 0.4911(5) 0.067(2) Uiso 0.50 d P
F(5') F 0.388(2) 0.097(1) 0.503(1) 0.163(6) Uiso 0.50 d P
F(6) F 0.383(2) 0.0114(9) 0.4996(8) 0.147(5) Uiso 0.50 d P
F(6') F 0.291(2) 0.0023(9) 0.4603(9) 0.146(5) Uiso 0.50 d P
O(1) O 0.6301(3) 0.4236(2) 0.8103(2) 0.0284(9) Uani 1.00 d .
O(2) O 0.6880(3) 0.5521(2) 0.8521(2) 0.039(1) Uani 1.00 d .
O(3) O 0.4901(3) 0.4851(2) 0.8899(2) 0.035(1) Uani 1.00 d .
O(4) O 0.6904(4) 0.4606(2) 0.9318(2) 0.043(1) Uani 1.00 d .
O(5) O 0.0785(4) 0.3644(2) 0.7161(2) 0.047(1) Uani 1.00 d .
O(6) O 0.1327(3) 0.2881(2) 0.8012(2) 0.034(1) Uani 1.00 d .
O(7) O 0.2792(4) 0.3948(2) 0.7776(2) 0.055(1) Uani 1.00 d .
O(8) O 0.2435(4) 0.2922(2) 0.6873(2) 0.039(1) Uani 1.00 d .
O(9) O -0.1991(3) 0.4989(2) 0.6809(2) 0.0309(10) Uani 1.00 d .
O(10) O -0.2824(3) 0.5073(2) 0.5652(2) 0.0317(10) Uani 1.00 d .
O(11) O -0.0749(3) 0.5747(2) 0.6001(2) 0.033(1) Uani 1.00 d .
O(12) O -0.1059(3) 0.4433(2) 0.5754(2) 0.033(1) Uani 1.00 d .
O(13) O 0.6483(6) 0.2500(3) 0.1854(3) 0.101(2) Uani 1.00 d .
O(14) O 0.5704(8) 0.1455(5) 0.2421(6) 0.187(4) Uani 1.00 d .
O(15) O 0.7297(7) 0.2304(4) 0.2960(3) 0.118(3) Uani 1.00 d .
O(16) O 0.7742(5) 0.1552(2) 0.1913(2) 0.063(2) Uani 1.00 d .
O(17) O 0.4431(8) 0.0089(5) 0.3484(4) 0.131(3) Uiso 1.00 d .
O(18) O 0.457(1) 0.1218(7) 0.3611(6) 0.090(3) Uiso 0.50 d P
O(18') O 0.548(2) 0.1048(9) 0.4128(9) 0.131(5) Uiso 0.50 d P
O(19) O 0.768(2) 0.012(1) 0.217(1) 0.105(6) Uiso 0.33 d P
O(19') O 0.707(2) -0.0315(9) 0.2107(9) 0.069(4) Uiso 0.33 d P
O(19") O 0.662(2) -0.017(1) 0.257(1) 0.101(6) Uiso 0.33 d P
O(20) O 0.770(1) 0.0461(8) 0.3309(8) 0.104(4) Uiso 0.50 d P
O(20') O 0.8410(8) 0.0562(4) 0.2795(4) 0.043(2) Uiso 0.50 d P
N(1) N 0.2894(4) 0.3838(2) 0.9445(2) 0.024(1) Uani 1.00 d .
N(2) N -0.1693(4) 0.3260(2) 0.8384(2) 0.027(1) Uani 1.00 d .
N(3) N 0.5559(4) 0.3758(2) 0.6622(2) 0.022(1) Uani 1.00 d .
N(4) N 0.1094(4) 0.3662(2) 0.5521(2) 0.023(1) Uani 1.00 d .
C(1) C 0.1656(5) 0.3906(3) 0.9477(2) 0.021(1) Uani 1.00 d .
C(2) C 0.1223(5) 0.4499(3) 0.9110(2) 0.024(1) Uani 1.00 d .
C(3) C 0.2011(5) 0.5180(3) 0.9028(3) 0.025(1) Uani 1.00 d .
C(4) C 0.1597(5) 0.5674(3) 0.8602(3) 0.029(1) Uani 1.00 d .
C(5) C 0.0391(5) 0.5480(3) 0.8236(3) 0.026(1) Uani 1.00 d .
C(6) C -0.0408(5) 0.4797(3) 0.8315(3) 0.025(1) Uani 1.00 d .
C(7) C -0.0023(4) 0.4309(3) 0.8766(2) 0.022(1) Uani 1.00 d .
C(8) C -0.0809(4) 0.3576(3) 0.8864(2) 0.024(1) Uani 1.00 d .
C(9) C -0.0580(5) 0.3218(3) 0.9520(2) 0.023(1) Uani 1.00 d .
C(10) C -0.1593(5) 0.2757(3) 0.9856(3) 0.026(1) Uani 1.00 d .
C(11) C -0.1335(5) 0.2485(3) 1.0512(3) 0.029(1) Uani 1.00 d .
C(12) C -0.0094(5) 0.2669(3) 1.0829(3) 0.028(1) Uani 1.00 d .
C(13) C 0.0903(5) 0.3124(3) 1.0494(2) 0.022(1) Uani 1.00 d .
C(14) C 0.0670(4) 0.3396(3) 0.9838(2) 0.021(1) Uani 1.00 d .
C(15) C 0.3491(5) 0.3245(3) 0.9685(3) 0.024(1) Uani 1.00 d .
C(16) C 0.3033(5) 0.2508(3) 0.9430(3) 0.031(1) Uani 1.00 d .
C(17) C 0.3609(6) 0.1950(3) 0.9670(3) 0.037(2) Uani 1.00 d .
C(18) C 0.4641(5) 0.2126(3) 1.0156(3) 0.035(2) Uani 1.00 d .
C(19) C 0.5108(5) 0.2868(3) 1.0383(3) 0.032(1) Uani 1.00 d .
C(20) C 0.4549(5) 0.3437(3) 1.0149(3) 0.029(1) Uani 1.00 d .
C(21) C -0.2388(5) 0.2506(3) 0.8311(2) 0.029(1) Uani 1.00 d .
C(22) C -0.1723(5) 0.1909(3) 0.8271(3) 0.033(1) Uani 1.00 d .
C(23) C -0.2397(7) 0.1187(3) 0.8180(3) 0.046(2) Uani 1.00 d .
C(24) C -0.3749(7) 0.1075(3) 0.8125(3) 0.049(2) Uani 1.00 d .
C(25) C -0.4422(6) 0.1663(4) 0.8166(3) 0.045(2) Uani 1.00 d .
C(26) C -0.3759(5) 0.2398(3) 0.8257(3) 0.033(1) Uani 1.00 d .
C(27) C 0.4806(4) 0.3952(3) 0.6156(2) 0.022(1) Uani 1.00 d .
C(28) C 0.4124(5) 0.4598(3) 0.6346(2) 0.023(1) Uani 1.00 d .
C(29) C 0.4627(5) 0.5211(3) 0.6844(2) 0.025(1) Uani 1.00 d .
C(30) C 0.3915(5) 0.5784(3) 0.7013(3) 0.031(1) Uani 1.00 d .
C(31) C 0.2703(5) 0.5758(3) 0.6710(3) 0.027(1) Uani 1.00 d .
C(32) C 0.2177(5) 0.5151(3) 0.6218(3) 0.025(1) Uani 1.00 d .
C(33) C 0.2879(5) 0.4567(3) 0.6039(2) 0.023(1) Uani 1.00 d .
C(34) C 0.2358(5) 0.3887(3) 0.5553(2) 0.024(1) Uani 1.00 d .
C(35) C 0.3314(5) 0.3500(3) 0.5124(2) 0.023(1) Uani 1.00 d .
C(36) C 0.3048(5) 0.3159(3) 0.4417(2) 0.025(1) Uani 1.00 d .
C(37) C 0.4029(5) 0.2885(3) 0.4007(3) 0.030(1) Uani 1.00 d .
C(38) C 0.5263(5) 0.2939(3) 0.4290(3) 0.028(1) Uani 1.00 d .
C(39) C 0.5545(5) 0.3270(3) 0.4994(3) 0.026(1) Uani 1.00 d .
C(40) C 0.4563(5) 0.3549(3) 0.5416(2) 0.025(1) Uani 1.00 d .
C(41) C 0.6124(5) 0.3078(3) 0.6545(2) 0.025(1) Uani 1.00 d .
C(42) C 0.5322(5) 0.2396(3) 0.6406(3) 0.030(1) Uani 1.00 d .
C(43) C 0.5868(6) 0.1743(3) 0.6332(3) 0.036(2) Uani 1.00 d .
C(44) C 0.7204(6) 0.1783(3) 0.6406(3) 0.034(2) Uani 1.00 d .
C(45) C 0.7979(5) 0.2462(3) 0.6559(3) 0.033(2) Uani 1.00 d .
C(46) C 0.7475(5) 0.3129(3) 0.6642(2) 0.028(1) Uani 1.00 d .
C(47) C 0.0406(5) 0.2935(3) 0.5213(2) 0.023(1) Uani 1.00 d .
C(48) C 0.0810(5) 0.2280(3) 0.5379(3) 0.030(1) Uani 1.00 d .
C(49) C 0.0112(5) 0.1602(3) 0.5115(3) 0.037(2) Uani 1.00 d .
C(50) C -0.1007(6) 0.1558(3) 0.4689(3) 0.037(2) Uani 1.00 d .
C(51) C -0.1391(5) 0.2214(3) 0.4528(3) 0.036(2) Uani 1.00 d .
C(52) C -0.0701(5) 0.2914(3) 0.4797(3) 0.030(1) Uani 1.00 d .
C(53) C 0.179(1) 0.1623(4) 0.2443(4) 0.079(3) Uani 1.00 d .
C(54) C 0.0886(8) 0.1973(4) 0.2834(3) 0.059(2) Uani 1.00 d .
C(55) C 0.0978(6) 0.2738(3) 0.2840(3) 0.038(2) Uani 1.00 d .
C(56) C 0.1941(5) 0.3141(3) 0.2455(3) 0.033(1) Uani 1.00 d .
C(57) C 0.2825(6) 0.2780(4) 0.2044(3) 0.043(2) Uani 1.00 d .
C(58) C 0.2751(9) 0.2017(4) 0.2033(4) 0.069(3) Uani 1.00 d .
C(59) C 0.041(1) 0.0334(7) 0.9393(9) 0.145(5) Uani 1.00 d .
C(60) C 0.029(1) 0.0801(8) 1.000(1) 0.163(7) Uani 1.00 d .
C(61) C 0.010(1) -0.0455(8) 0.9377(10) 0.156(6) Uani 1.00 d .
C(62) C 0.5490(4) 0.0247(5) 1.0508(4) 0.0880 Uiso 0.50 d G
C(63) C 0.6567(5) 0.0081(7) 1.0091(6) 0.0880 Uiso 0.50 d G
C(64) C 0.6392(7) -0.0248(6) 0.9373(6) 0.0880 Uiso 0.50 d G
C(65) C 0.5141(9) -0.0410(6) 0.9071(4) 0.0880 Uiso 0.50 d G
C(66) C 0.4065(7) -0.0243(5) 0.9488(3) 0.0880 Uiso 0.50 d G
C(67) C 0.4240(4) 0.0085(3) 1.0206(3) 0.0880 Uiso 0.50 d G
C(68) C 0.7759(8) -0.0060(5) 0.2799(6) 0.087(3) Uani 1.00 d .
C(69) C 0.837(2) -0.0704(8) 0.3101(10) 0.167(7) Uani 1.00 d .
C(71) C 0.445(1) 0.0622(5) 0.3897(7) 0.103(4) Uani 1.00 d .
C(72) C 0.348(1) 0.0609(8) 0.4493(6) 0.114(4) Uani 1.00 d .
H(1N) H 0.3495 0.4168 0.9188 0.0279 Uiso 1.00 calc .
H(2N) H -0.1797 0.3553 0.8008 0.0342 Uiso 1.00 calc .
H(3) H 0.2835 0.5307 0.9265 0.0298 Uiso 1.00 calc .
H(3N) H 0.5660 0.4062 0.7090 0.0279 Uiso 1.00 calc .
H(4) H 0.2129 0.6145 0.8556 0.0346 Uiso 1.00 calc .
H(4N) H 0.0472 0.3987 0.5706 0.0291 Uiso 1.00 calc .
H(5) H 0.0121 0.5815 0.7935 0.0318 Uiso 1.00 calc .
H(6) H -0.1215 0.4665 0.8061 0.0305 Uiso 1.00 calc .
H(10) H -0.2439 0.2632 0.9644 0.0314 Uiso 1.00 calc .
H(11) H -0.2011 0.2172 1.0741 0.0348 Uiso 1.00 calc .
H(12) H 0.0067 0.2485 1.1274 0.0340 Uiso 1.00 calc .
H(13) H 0.1745 0.3250 1.0711 0.0268 Uiso 1.00 calc .
H(16) H 0.2331 0.2386 0.9093 0.0378 Uiso 1.00 calc .
H(17) H 0.3296 0.1440 0.9501 0.0445 Uiso 1.00 calc .
H(18) H 0.5021 0.1739 1.0330 0.0416 Uiso 1.00 calc .
H(19) H 0.5830 0.2991 1.0707 0.0382 Uiso 1.00 calc .
H(20) H 0.4885 0.3948 1.0303 0.0352 Uiso 1.00 calc .
H(22) H -0.0795 0.1994 0.8307 0.0400 Uiso 1.00 calc .
H(23) H -0.1944 0.0772 0.8155 0.0554 Uiso 1.00 calc .
H(24) H -0.4219 0.0577 0.8058 0.0587 Uiso 1.00 calc .
H(25) H -0.5350 0.1570 0.8132 0.0534 Uiso 1.00 calc .
H(26) H -0.4216 0.2812 0.8281 0.0393 Uiso 1.00 calc .
H(29) H 0.5454 0.5232 0.7064 0.0303 Uiso 1.00 calc .
H(30) H 0.4266 0.6205 0.7345 0.0371 Uiso 1.00 calc .
H(31) H 0.2224 0.6157 0.6837 0.0324 Uiso 1.00 calc .
H(32) H 0.1344 0.5135 0.6007 0.0306 Uiso 1.00 calc .
H(36) H 0.2197 0.3116 0.4219 0.0298 Uiso 1.00 calc .
H(37) H 0.3852 0.2656 0.3524 0.0363 Uiso 1.00 calc .
H(38) H 0.5928 0.2749 0.4000 0.0337 Uiso 1.00 calc .
H(39) H 0.6397 0.3305 0.5187 0.0309 Uiso 1.00 calc .
H(42) H 0.4403 0.2370 0.6360 0.0365 Uiso 1.00 calc .
H(43) H 0.5323 0.1269 0.6232 0.0434 Uiso 1.00 calc .
H(44) H 0.7579 0.1337 0.6349 0.0413 Uiso 1.00 calc .
H(45) H 0.8895 0.2480 0.6611 0.0393 Uiso 1.00 calc .
H(46) H 0.8023 0.3599 0.6760 0.0334 Uiso 1.00 calc .
H(48) H 0.1561 0.2305 0.5672 0.0360 Uiso 1.00 calc .
H(49) H 0.0389 0.1153 0.5221 0.0439 Uiso 1.00 calc .
H(50) H -0.1494 0.1084 0.4514 0.0449 Uiso 1.00 calc .
H(51) H -0.2136 0.2187 0.4230 0.0432 Uiso 1.00 calc .
H(52) H -0.0982 0.3363 0.4697 0.0355 Uiso 1.00 calc .
H(54) H 0.0209 0.1696 0.3095 0.0704 Uiso 1.00 calc .
H(55) H 0.0364 0.2991 0.3114 0.0459 Uiso 1.00 calc .
H(56) H 0.2000 0.3669 0.2472 0.0392 Uiso 1.00 calc .
H(57) H 0.3482 0.3057 0.1770 0.0517 Uiso 1.00 calc .
H(58) H 0.3349 0.1762 0.1748 0.0826 Uiso 1.00 calc .
H(60) H 0.0384 0.1358 0.9982 0.2035 Uiso 1.00 calc .
H(61) H 0.0137 -0.0738 0.8866 0.2266 Uiso 1.00 calc .
H(62) H 0.5609 0.0471 1.0997 0.1056 Uiso 0.50 calc P
H(63) H 0.7418 0.0191 1.0297 0.1056 Uiso 0.50 calc P
H(64) H 0.7125 -0.0361 0.9089 0.1056 Uiso 0.50 calc P
H(65) H 0.5022 -0.0634 0.8582 0.1056 Uiso 0.50 calc P
H(66) H 0.3213 -0.0354 0.9282 0.1056 Uiso 0.50 calc P

loop_
_atom_site_aniso_label
_atom_site_aniso_U_11
_atom_site_aniso_U_22
_atom_site_aniso_U_33
_atom_site_aniso_U_12
_atom_site_aniso_U_13
_atom_site_aniso_U_23
Cl(1) 0.0241(6) 0.0283(6) 0.0222(6) 0.0016(5) 0.0028(5) 0.0022(5)
Cl(2) 0.0302(7) 0.0336(7) 0.0210(6) 0.0043(6) 0.0039(5) 0.0026(5)
Cl(3) 0.0248(6) 0.0268(6) 0.0219(6) 0.0086(5) 0.0020(5) 0.0062(5)
Cl(4) 0.0513(9) 0.0490(9) 0.0313(7) 0.0186(7) 0.0036(6) 0.0129(7)
Cl(5) 0.358(6) 0.043(1) 0.130(2) 0.044(2) 0.057(3) 0.012(1)
Cl(6) 0.139(5) 0.102(4) 0.213(7) -0.030(4) -0.104(5) 0.043(5)
O(1) 0.032(2) 0.032(2) 0.022(2) 0.008(2) -0.008(1) -0.004(1)
O(2) 0.031(2) 0.031(2) 0.054(2) 0.002(2) 0.014(2) 0.003(2)
O(3) 0.022(2) 0.035(2) 0.047(2) 0.005(2) 0.011(2) 0.002(2)
O(4) 0.045(2) 0.064(3) 0.020(2) 0.014(2) -0.006(2) 0.003(2)
O(5) 0.055(3) 0.066(3) 0.029(2) 0.033(2) 0.009(2) 0.018(2)
O(6) 0.039(2) 0.034(2) 0.030(2) 0.002(2) 0.005(2) 0.012(2)
O(7) 0.061(3) 0.058(3) 0.030(2) -0.027(2) 0.010(2) -0.007(2)
O(8) 0.040(2) 0.049(2) 0.029(2) 0.019(2) 0.008(2) -0.003(2)
O(9) 0.038(2) 0.040(2) 0.018(2) 0.010(2) 0.000(2) 0.009(2)
O(10) 0.027(2) 0.041(2) 0.029(2) 0.009(2) -0.003(2) 0.007(2)
O(11) 0.031(2) 0.029(2) 0.040(2) 0.004(2) 0.003(2) 0.008(2)
O(12) 0.034(2) 0.033(2) 0.035(2) 0.013(2) 0.009(2) 0.006(2)
O(13) 0.140(5) 0.136(5) 0.063(3) 0.101(4) 0.040(3) 0.057(3)
O(14) 0.103(6) 0.183(8) 0.25(1) -0.047(6) 0.050(7) 0.054(8)
O(15) 0.157(6) 0.186(7) 0.034(3) 0.115(5) -0.016(3) -0.024(3)
O(16) 0.100(4) 0.061(3) 0.039(2) 0.050(3) 0.008(2) 0.006(2)
N(1) 0.022(2) 0.025(2) 0.024(2) 0.003(2) 0.001(2) 0.005(2)
N(2) 0.031(2) 0.029(2) 0.024(2) 0.004(2) -0.004(2) 0.011(2)
N(3) 0.023(2) 0.027(2) 0.019(2) 0.010(2) 0.000(2) 0.002(2)
N(4) 0.021(2) 0.031(2) 0.018(2) 0.010(2) -0.001(2) 0.003(2)
C(1) 0.027(3) 0.024(2) 0.013(2) 0.003(2) -0.002(2) 0.000(2)
C(2) 0.025(3) 0.027(3) 0.021(2) 0.009(2) 0.004(2) 0.001(2)
C(3) 0.028(3) 0.023(3) 0.024(2) 0.007(2) 0.003(2) 0.003(2)
C(4) 0.031(3) 0.032(3) 0.024(3) 0.009(2) 0.006(2) 0.003(2)
C(5) 0.029(3) 0.027(3) 0.026(3) 0.009(2) 0.004(2) 0.007(2)
C(6) 0.027(3) 0.029(3) 0.023(3) 0.010(2) 0.000(2) 0.006(2)
C(7) 0.020(2) 0.029(3) 0.018(2) 0.008(2) 0.003(2) 0.000(2)
C(8) 0.020(2) 0.032(3) 0.021(2) 0.007(2) 0.001(2) 0.006(2)
C(9) 0.029(3) 0.026(3) 0.017(2) 0.007(2) 0.003(2) 0.006(2)
C(10) 0.029(3) 0.027(3) 0.024(3) 0.007(2) 0.006(2) 0.005(2)
C(11) 0.029(3) 0.035(3) 0.023(3) 0.007(2) 0.005(2) 0.003(2)
C(12) 0.035(3) 0.028(3) 0.025(3) 0.011(2) 0.004(2) 0.005(2)
C(13) 0.022(2) 0.026(3) 0.019(2) 0.003(2) -0.002(2) 0.005(2)
C(14) 0.023(3) 0.022(2) 0.018(2) 0.005(2) 0.003(2) 0.003(2)
C(15) 0.021(3) 0.028(3) 0.026(3) 0.009(2) 0.002(2) 0.008(2)
C(16) 0.024(3) 0.035(3) 0.036(3) 0.004(2) 0.002(2) 0.007(2)
C(17) 0.042(3) 0.025(3) 0.049(3) 0.013(2) 0.010(3) 0.015(3)
C(18) 0.032(3) 0.040(3) 0.039(3) 0.017(3) 0.003(3) 0.018(3)
C(19) 0.022(3) 0.051(4) 0.026(3) 0.012(2) 0.001(2) 0.011(3)
C(20) 0.025(3) 0.040(3) 0.026(3) 0.009(2) 0.005(2) 0.008(2)
C(21) 0.037(3) 0.030(3) 0.018(2) -0.001(2) -0.005(2) 0.008(2)
C(22) 0.043(3) 0.029(3) 0.027(3) 0.001(3) -0.004(2) 0.007(2)
C(23) 0.064(4) 0.038(3) 0.035(3) -0.001(3) -0.010(3) 0.007(3)
C(24) 0.072(5) 0.030(3) 0.036(3) -0.015(3) -0.005(3) 0.004(3)
C(25) 0.043(3) 0.056(4) 0.027(3) -0.013(3) -0.002(3) 0.001(3)
C(26) 0.035(3) 0.038(3) 0.021(3) -0.005(3) -0.002(2) 0.003(2)
C(27) 0.016(2) 0.029(3) 0.021(2) 0.002(2) 0.003(2) 0.003(2)
C(28) 0.028(3) 0.024(2) 0.016(2) 0.002(2) 0.001(2) 0.006(2)
C(29) 0.027(3) 0.031(3) 0.020(2) 0.007(2) 0.001(2) 0.008(2)
C(30) 0.037(3) 0.027(3) 0.027(3) 0.004(2) 0.006(2) 0.000(2)
C(31) 0.031(3) 0.028(3) 0.023(3) 0.007(2) 0.005(2) 0.004(2)
C(32) 0.023(3) 0.028(3) 0.029(3) 0.009(2) 0.002(2) 0.010(2)
C(33) 0.027(3) 0.026(3) 0.016(2) 0.004(2) 0.005(2) 0.007(2)
C(34) 0.026(3) 0.032(3) 0.017(2) 0.010(2) 0.001(2) 0.008(2)
C(35) 0.027(3) 0.029(3) 0.016(2) 0.010(2) 0.001(2) 0.006(2)
C(36) 0.026(3) 0.032(3) 0.020(2) 0.010(2) -0.005(2) 0.006(2)
C(37) 0.038(3) 0.039(3) 0.016(2) 0.013(3) 0.000(2) 0.004(2)
C(38) 0.030(3) 0.035(3) 0.021(2) 0.014(2) 0.005(2) 0.004(2)
C(39) 0.024(3) 0.035(3) 0.021(2) 0.010(2) 0.000(2) 0.006(2)
C(40) 0.025(3) 0.033(3) 0.018(2) 0.008(2) 0.001(2) 0.004(2)
C(41) 0.032(3) 0.031(3) 0.015(2) 0.010(2) -0.002(2) 0.005(2)
C(42) 0.033(3) 0.037(3) 0.022(3) 0.009(2) -0.003(2) 0.004(2)
C(43) 0.056(4) 0.029(3) 0.025(3) 0.014(3) -0.004(3) 0.001(2)
C(44) 0.048(4) 0.037(3) 0.025(3) 0.025(3) 0.007(2) 0.005(2)
C(45) 0.035(3) 0.049(3) 0.024(3) 0.024(3) 0.014(2) 0.022(2)
C(46) 0.033(3) 0.036(3) 0.017(2) 0.006(2) -0.001(2) 0.009(2)
C(47) 0.024(3) 0.027(3) 0.019(2) 0.004(2) 0.002(2) 0.007(2)
C(48) 0.026(3) 0.036(3) 0.029(3) 0.011(2) 0.001(2) 0.002(2)
C(49) 0.037(3) 0.029(3) 0.043(3) 0.005(3) 0.005(3) 0.002(3)
C(50) 0.042(3) 0.030(3) 0.033(3) -0.004(3) 0.001(3) -0.009(2)
C(51) 0.029(3) 0.048(4) 0.027(3) -0.001(3) 0.000(2) -0.003(3)
C(52) 0.025(3) 0.039(3) 0.026(3) 0.010(2) 0.002(2) 0.004(2)
C(53) 0.152(9) 0.032(4) 0.052(4) 0.018(5) 0.004(5) 0.003(3)
C(54) 0.092(6) 0.040(4) 0.038(4) -0.005(4) 0.007(4) 0.004(3)
C(55) 0.038(3) 0.052(4) 0.027(3) 0.013(3) -0.006(2) 0.002(3)
C(56) 0.038(3) 0.035(3) 0.026(3) 0.005(3) -0.009(2) 0.006(2)
C(57) 0.047(4) 0.061(4) 0.025(3) 0.019(3) -0.008(3) 0.008(3)
C(58) 0.104(6) 0.069(5) 0.043(4) 0.050(5) 0.003(4) -0.007(4)
C(59) 0.109(9) 0.094(9) 0.21(1) -0.007(7) 0.014(9) -0.042(10)
C(60) 0.084(8) 0.13(1) 0.25(2) 0.028(8) 0.04(1) -0.06(1)
C(61) 0.14(1) 0.090(9) 0.21(2) -0.007(8) 0.03(1) -0.065(10)
C(68) 0.070(6) 0.060(5) 0.136(9) -0.003(4) -0.038(6) 0.041(6)
C(69) 0.20(2) 0.101(9) 0.18(2) -0.08(1) 0.03(1) 0.048(10)
C(71) 0.129(9) 0.042(5) 0.139(9) 0.026(5) 0.039(8) -0.004(6)
C(72) 0.128(10) 0.123(10) 0.073(7) -0.022(8) -0.014(7) -0.005(7)

loop_
_atom_type_symbol
_atom_type_description
_atom_type_scat_dispersion_real
_atom_type_scat_dispersion_imag
_atom_type_scat_source
C C 0.003 0.002
;International Tables for Crystallography 
(1992, Vol. C, Tables 4.2.6.8 and 6.1.1.1) 
;
H H 0.000 0.000
;International Tables for Crystallography 
(1992, Vol. C, Table 6.1.1.2) 
;
Cl Cl 0.148 0.159
;International Tables for Crystallography 
(1992, Vol. C, Tables 4.2.6.8 and 6.1.1.1) 
;
F F 0.017 0.010
;International Tables for Crystallography 
(1992, Vol. C, Tables 4.2.6.8 and 6.1.1.1) 
;
N N 0.006 0.003
;International Tables for Crystallography 
(1992, Vol. C, Tables 4.2.6.8 and 6.1.1.1) 
;
O O 0.011 0.006
;International Tables for Crystallography 
(1992, Vol. C, Tables 4.2.6.8 and 6.1.1.1) 
;

loop_
_geom_angle_atom_site_label_1
_geom_angle_atom_site_label_2
_geom_angle_atom_site_label_3
_geom_angle
_geom_angle_site_symmetry_1
_geom_angle_site_symmetry_3
_geom_angle_publ_flag
O(1) Cl(1) O(2) 110.3(2) . . yes
O(1) Cl(1) O(3) 109.0(2) . . yes
O(1) Cl(1) O(4) 108.7(2) . . yes
O(2) Cl(1) O(3) 108.5(2) . . yes
O(2) Cl(1) O(4) 110.6(2) . . yes
O(3) Cl(1) O(4) 109.7(2) . . yes
O(5) Cl(2) O(6) 109.1(2) . . yes
O(5) Cl(2) O(7) 110.2(3) . . yes
O(5) Cl(2) O(8) 108.6(2) . . yes
O(6) Cl(2) O(7) 108.7(2) . . yes
O(6) Cl(2) O(8) 110.6(2) . . yes
O(7) Cl(2) O(8) 109.6(2) . . yes
O(9) Cl(3) O(10) 109.4(2) . . yes
O(9) Cl(3) O(11) 110.2(2) . . yes
O(9) Cl(3) O(12) 108.8(2) . . yes
O(10) Cl(3) O(11) 110.4(2) . . yes
O(10) Cl(3) O(12) 108.7(2) . . yes
O(11) Cl(3) O(12) 109.3(2) . . yes
O(13) Cl(4) O(14) 109.3(5) . . yes
O(13) Cl(4) O(15) 114.6(4) . . yes
O(13) Cl(4) O(16) 112.1(3) . . yes
O(14) Cl(4) O(15) 105.0(5) . . yes
O(14) Cl(4) O(16) 104.5(4) . . yes
O(15) Cl(4) O(16) 110.7(4) . . yes
C(1) N(1) C(15) 127.6(4) . . yes
C(8) N(2) C(21) 128.4(4) . . yes
C(27) N(3) C(41) 125.7(4) . . yes
C(34) N(4) C(47) 127.5(4) . . yes
N(1) C(1) C(2) 118.8(4) . . yes
N(1) C(1) C(14) 122.7(4) . . yes
C(2) C(1) C(14) 118.4(4) . . yes
C(1) C(2) C(3) 123.3(4) . . yes
C(1) C(2) C(7) 116.1(4) . . yes
C(3) C(2) C(7) 120.3(5) . . yes
C(2) C(3) C(4) 120.0(4) . . yes
C(3) C(4) C(5) 120.2(4) . . yes
C(4) C(5) C(6) 120.3(5) . . yes
C(5) C(6) C(7) 119.9(4) . . yes
C(2) C(7) C(6) 119.2(4) . . yes
C(2) C(7) C(8) 118.0(4) . . yes
C(6) C(7) C(8) 122.7(4) . . yes
N(2) C(8) C(7) 120.0(4) . . yes
N(2) C(8) C(9) 121.6(4) . . yes
C(7) C(8) C(9) 118.4(4) . . yes
C(8) C(9) C(10) 122.0(4) . . yes
C(8) C(9) C(14) 117.9(4) . . yes
C(10) C(9) C(14) 119.9(4) . . yes
C(9) C(10) C(11) 119.1(4) . . yes
C(10) C(11) C(12) 120.8(4) . . yes
C(11) C(12) C(13) 119.9(5) . . yes
C(12) C(13) C(14) 120.2(4) . . yes
C(1) C(14) C(9) 116.8(4) . . yes
C(1) C(14) C(13) 122.9(4) . . yes
C(9) C(14) C(13) 120.1(4) . . yes
N(1) C(15) C(16) 120.0(4) . . yes
N(1) C(15) C(20) 118.6(4) . . yes
C(16) C(15) C(20) 121.3(5) . . yes
C(15) C(16) C(17) 119.1(5) . . yes
C(16) C(17) C(18) 120.7(5) . . yes
C(17) C(18) C(19) 119.1(5) . . yes
C(18) C(19) C(20) 121.3(5) . . yes
C(15) C(20) C(19) 118.5(5) . . yes
N(2) C(21) C(22) 120.6(5) . . yes
N(2) C(21) C(26) 118.1(5) . . yes
C(22) C(21) C(26) 121.3(5) . . yes
C(21) C(22) C(23) 120.1(5) . . yes
C(22) C(23) C(24) 119.0(6) . . yes
C(23) C(24) C(25) 121.5(5) . . yes
C(24) C(25) C(26) 120.4(6) . . yes
C(21) C(26) C(25) 117.6(5) . . yes
N(3) C(27) C(28) 120.5(4) . . yes
N(3) C(27) C(40) 123.3(4) . . yes
C(28) C(27) C(40) 116.2(4) . . yes
C(27) C(28) C(29) 122.7(4) . . yes
C(27) C(28) C(33) 117.7(4) . . yes
C(29) C(28) C(33) 119.4(5) . . yes
C(28) C(29) C(30) 119.6(5) . . yes
C(29) C(30) C(31) 121.1(4) . . yes
C(30) C(31) C(32) 120.4(5) . . yes
C(31) C(32) C(33) 119.5(5) . . yes
C(28) C(33) C(32) 120.0(4) . . yes
C(28) C(33) C(34) 117.2(4) . . yes
C(32) C(33) C(34) 122.7(4) . . yes
N(4) C(34) C(33) 119.2(4) . . yes
N(4) C(34) C(35) 123.7(4) . . yes
C(33) C(34) C(35) 117.1(4) . . yes
C(34) C(35) C(36) 121.8(4) . . yes
C(34) C(35) C(40) 118.1(4) . . yes
C(36) C(35) C(40) 119.8(4) . . yes
C(35) C(36) C(37) 119.5(4) . . yes
C(36) C(37) C(38) 120.8(4) . . yes
C(37) C(38) C(39) 120.6(5) . . yes
C(38) C(39) C(40) 119.3(4) . . yes
C(27) C(40) C(35) 117.3(4) . . yes
C(27) C(40) C(39) 122.5(4) . . yes
C(35) C(40) C(39) 120.0(4) . . yes
N(3) C(41) C(42) 119.5(4) . . yes
N(3) C(41) C(46) 119.0(4) . . yes
C(42) C(41) C(46) 121.5(5) . . yes
C(41) C(42) C(43) 119.3(5) . . yes
C(42) C(43) C(44) 120.1(5) . . yes
C(43) C(44) C(45) 119.8(5) . . yes
C(44) C(45) C(46) 122.1(5) . . yes
C(41) C(46) C(45) 117.1(4) . . yes
N(4) C(47) C(48) 120.0(4) . . yes
N(4) C(47) C(52) 118.4(4) . . yes
C(48) C(47) C(52) 121.5(4) . . yes
C(47) C(48) C(49) 119.1(5) . . yes
C(48) C(49) C(50) 120.9(5) . . yes
C(49) C(50) C(51) 119.2(5) . . yes
C(50) C(51) C(52) 121.0(5) . . yes
C(47) C(52) C(51) 118.2(5) . . yes
Cl(5) C(53) C(54) 120.5(6) . . yes
Cl(5) C(53) C(58) 118.2(7) . . yes
C(54) C(53) C(58) 121.3(7) . . yes
C(53) C(54) C(55) 118.5(6) . . yes
C(54) C(55) C(56) 121.0(6) . . yes
C(55) C(56) C(57) 120.1(5) . . yes
C(56) C(57) C(58) 119.6(6) . . yes
C(53) C(58) C(57) 119.4(7) . . yes
Cl(6) C(59) C(60) 112(1) . . yes
Cl(6) C(59) C(61) 125(1) . . yes
C(60) C(59) C(61) 122(1) . . yes
C(59) C(60) C(61) 115(1) . 2_557 yes
C(59) C(61) C(60) 122(1) . 2_557 yes
C(62) C(63) C(64) 120.0(6) . . yes
C(63) C(64) C(65) 120.0(7) . . yes
C(64) C(65) C(66) 120.0(7) . . yes
C(65) C(66) C(67) 120.0(6) . . yes
Cl(7) C(67) C(62) 120.2(5) . . yes
Cl(7) C(67) C(66) 119.9(4) . . yes
C(62) C(67) C(66) 120.0(5) . . yes
O(19) C(68) O(20) 114(1) . . yes
O(19) C(68) C(69) 132(1) . . yes
O(19') C(68) C(69) 112(1) . . yes
O(19") C(68) C(69) 121(1) . . yes
O(20) C(68) C(69) 109(1) . . yes
O(20') C(68) C(69) 119.6(10) . . yes
F(1) C(69) C(68) 97(1) . . yes
F(1') C(69) C(68) 92(1) . . yes
F(2) C(69) C(68) 120(1) . . yes
F(2') C(69) C(68) 103(1) . . yes
F(3) C(69) C(68) 94(1) . . yes
F(3') C(69) C(68) 114(1) . . yes
O(17) C(71) O(18) 114(1) . . yes
O(17) C(71) C(72) 118.9(10) . . yes
O(18) C(71) C(72) 111(1) . . yes
O(18') C(71) C(72) 107(1) . . yes
F(4) C(72) F(5) 108(1) . . yes
F(4) C(72) F(6) 99(1) . . yes
F(4) C(72) C(71) 116.8(9) . . yes
F(4') C(72) F(5') 105(1) . . yes
F(4') C(72) F(6') 105(1) . . yes
F(4') C(72) C(71) 101(1) . . yes
F(5) C(72) F(6) 103(1) . . yes
F(5) C(72) C(71) 118(1) . . yes
F(5') C(72) F(6') 112(1) . . yes
F(5') C(72) C(71) 113(1) . . yes
F(6) C(72) C(71) 107(1) . . yes
F(6') C(72) C(71) 116(1) . . yes
C(1) N(1) H(1N) 119.9 . . no
C(15) N(1) H(1N) 112.0 . . no
C(8) N(2) H(2N) 114.4 . . no
C(21) N(2) H(2N) 116.8 . . no
C(27) N(3) H(3N) 116.8 . . no
C(41) N(3) H(3N) 117.0 . . no
C(34) N(4) H(4N) 122.0 . . no
C(47) N(4) H(4N) 110.5 . . no
C(2) C(3) H(3) 120.0 . . no
C(4) C(3) H(3) 120.0 . . no
C(3) C(4) H(4) 119.9 . . no
C(5) C(4) H(4) 119.9 . . no
C(4) C(5) H(5) 119.9 . . no
C(6) C(5) H(5) 119.9 . . no
C(5) C(6) H(6) 120.0 . . no
C(7) C(6) H(6) 120.0 . . no
C(9) C(10) H(10) 120.5 . . no
C(11) C(10) H(10) 120.5 . . no
C(10) C(11) H(11) 119.6 . . no
C(12) C(11) H(11) 119.6 . . no
C(11) C(12) H(12) 120.0 . . no
C(13) C(12) H(12) 120.0 . . no
C(12) C(13) H(13) 119.9 . . no
C(14) C(13) H(13) 119.9 . . no
C(15) C(16) H(16) 120.5 . . no
C(17) C(16) H(16) 120.5 . . no
C(16) C(17) H(17) 119.7 . . no
C(18) C(17) H(17) 119.7 . . no
C(17) C(18) H(18) 120.4 . . no
C(19) C(18) H(18) 120.4 . . no
C(18) C(19) H(19) 119.4 . . no
C(20) C(19) H(19) 119.4 . . no
C(15) C(20) H(20) 120.8 . . no
C(19) C(20) H(20) 120.8 . . no
C(21) C(22) H(22) 120.0 . . no
C(23) C(22) H(22) 120.0 . . no
C(22) C(23) H(23) 120.5 . . no
C(24) C(23) H(23) 120.5 . . no
C(23) C(24) H(24) 119.2 . . no
C(25) C(24) H(24) 119.2 . . no
C(24) C(25) H(25) 119.8 . . no
C(26) C(25) H(25) 119.8 . . no
C(21) C(26) H(26) 121.2 . . no
C(25) C(26) H(26) 121.2 . . no
C(28) C(29) H(29) 120.2 . . no
C(30) C(29) H(29) 120.2 . . no
C(29) C(30) H(30) 119.4 . . no
C(31) C(30) H(30) 119.5 . . no
C(30) C(31) H(31) 119.8 . . no
C(32) C(31) H(31) 119.8 . . no
C(31) C(32) H(32) 120.3 . . no
C(33) C(32) H(32) 120.3 . . no
C(35) C(36) H(36) 120.3 . . no
C(37) C(36) H(36) 120.3 . . no
C(36) C(37) H(37) 119.6 . . no
C(38) C(37) H(37) 119.6 . . no
C(37) C(38) H(38) 119.7 . . no
C(39) C(38) H(38) 119.7 . . no
C(38) C(39) H(39) 120.4 . . no
C(40) C(39) H(39) 120.4 . . no
C(41) C(42) H(42) 120.3 . . no
C(43) C(42) H(42) 120.3 . . no
C(42) C(43) H(43) 119.9 . . no
C(44) C(43) H(43) 119.9 . . no
C(43) C(44) H(44) 120.1 . . no
C(45) C(44) H(44) 120.1 . . no
C(44) C(45) H(45) 118.9 . . no
C(46) C(45) H(45) 118.9 . . no
C(41) C(46) H(46) 121.4 . . no
C(45) C(46) H(46) 121.4 . . no
C(47) C(48) H(48) 120.4 . . no
C(49) C(48) H(48) 120.4 . . no
C(48) C(49) H(49) 119.5 . . no
C(50) C(49) H(49) 119.5 . . no
C(49) C(50) H(50) 120.4 . . no
C(51) C(50) H(50) 120.4 . . no
C(50) C(51) H(51) 119.5 . . no
C(52) C(51) H(51) 119.5 . . no
C(47) C(52) H(52) 120.9 . . no
C(51) C(52) H(52) 120.9 . . no
C(53) C(54) H(54) 120.8 . . no
C(55) C(54) H(54) 120.8 . . no
C(54) C(55) H(55) 119.5 . . no
C(56) C(55) H(55) 119.5 . . no
C(55) C(56) H(56) 119.9 . . no
C(57) C(56) H(56) 119.9 . . no
C(56) C(57) H(57) 120.2 . . no
C(58) C(57) H(57) 120.2 . . no
C(53) C(58) H(58) 120.3 . . no
C(57) C(58) H(58) 120.3 . . no
C(59) C(60) H(60) 120.7 . . no
C(61) C(60) H(60) 123.5 2_557 . no
C(59) C(61) H(61) 113.8 . . no
C(60) C(61) H(61) 124.0 2_557 . no
C(63) C(62) H(62) 120.0 . . no
C(67) C(62) H(62) 120.0 . . no
C(62) C(63) H(63) 120.0 . . no
C(64) C(63) H(63) 120.0 . . no
C(63) C(64) H(64) 120.0 . . no
C(65) C(64) H(64) 120.0 . . no
C(64) C(65) H(65) 120.0 . . no
C(66) C(65) H(65) 120.0 . . no
C(65) C(66) H(66) 120.0 . . no
C(67) C(66) H(66) 120.0 . . no

loop_
_geom_bond_atom_site_label_1
_geom_bond_atom_site_label_2
_geom_bond_distance
_geom_bond_site_symmetry_2
_geom_bond_publ_flag
Cl(1) O(1) 1.447(3) . yes
Cl(1) O(2) 1.427(4) . yes
Cl(1) O(3) 1.455(4) . yes
Cl(1) O(4) 1.429(4) . yes
Cl(2) O(5) 1.436(5) . yes
Cl(2) O(6) 1.446(4) . yes
Cl(2) O(7) 1.424(4) . yes
Cl(2) O(8) 1.445(4) . yes
Cl(3) O(9) 1.447(3) . yes
Cl(3) O(10) 1.438(4) . yes
Cl(3) O(11) 1.430(3) . yes
Cl(3) O(12) 1.450(4) . yes
Cl(4) O(13) 1.377(7) . yes
Cl(4) O(14) 1.436(9) . yes
Cl(4) O(15) 1.377(5) . yes
Cl(4) O(16) 1.445(5) . yes
Cl(5) C(53) 1.718(7) . yes
Cl(6) C(59) 1.58(2) . yes
Cl(7) C(67) 1.717(6) . yes
F(1) C(69) 1.40(2) . yes
F(1') C(69) 1.52(3) . yes
F(2) C(69) 1.17(2) . yes
F(2') C(69) 1.29(3) . yes
F(3) C(69) 1.43(2) . yes
F(3') C(69) 1.24(2) . yes
F(4) C(72) 1.34(2) . yes
F(4') C(72) 1.55(3) . yes
F(5) C(72) 1.32(2) . yes
F(5') C(72) 1.16(2) . yes
F(6) C(72) 1.46(2) . yes
F(6') C(72) 1.17(2) . yes
O(17) C(71) 1.16(1) . yes
O(18) C(71) 1.25(2) . yes
O(18') C(71) 1.26(2) . yes
O(19) C(68) 1.25(3) . yes
O(19') C(68) 1.47(2) . yes
O(19") C(68) 1.24(2) . yes
O(20) C(68) 1.27(2) . yes
O(20') C(68) 1.22(1) . yes
N(1) C(1) 1.308(6) . yes
N(1) C(15) 1.443(7) . yes
N(2) C(8) 1.305(6) . yes
N(2) C(21) 1.432(6) . yes
N(3) C(27) 1.291(6) . yes
N(3) C(41) 1.445(7) . yes
N(4) C(34) 1.306(6) . yes
N(4) C(47) 1.452(6) . yes
C(1) C(2) 1.472(7) . yes
C(1) C(14) 1.464(6) . yes
C(2) C(3) 1.387(6) . yes
C(2) C(7) 1.424(7) . yes
C(3) C(4) 1.384(8) . yes
C(4) C(5) 1.407(7) . yes
C(5) C(6) 1.393(7) . yes
C(6) C(7) 1.395(7) . yes
C(7) C(8) 1.469(6) . yes
C(8) C(9) 1.480(7) . yes
C(9) C(10) 1.410(7) . yes
C(9) C(14) 1.408(7) . yes
C(10) C(11) 1.407(7) . yes
C(11) C(12) 1.399(7) . yes
C(12) C(13) 1.392(7) . yes
C(13) C(14) 1.400(7) . yes
C(15) C(16) 1.378(7) . yes
C(15) C(20) 1.381(7) . yes
C(16) C(17) 1.378(8) . yes
C(17) C(18) 1.383(8) . yes
C(18) C(19) 1.377(7) . yes
C(19) C(20) 1.380(8) . yes
C(21) C(22) 1.375(8) . yes
C(21) C(26) 1.405(7) . yes
C(22) C(23) 1.374(7) . yes
C(23) C(24) 1.386(10) . yes
C(24) C(25) 1.365(10) . yes
C(25) C(26) 1.391(8) . yes
C(27) C(28) 1.474(7) . yes
C(27) C(40) 1.483(6) . yes
C(28) C(29) 1.399(6) . yes
C(28) C(33) 1.411(7) . yes
C(29) C(30) 1.378(8) . yes
C(30) C(31) 1.379(8) . yes
C(31) C(32) 1.392(6) . yes
C(32) C(33) 1.389(7) . yes
C(33) C(34) 1.475(6) . yes
C(34) C(35) 1.474(7) . yes
C(35) C(36) 1.395(6) . yes
C(35) C(40) 1.398(7) . yes
C(36) C(37) 1.379(7) . yes
C(37) C(38) 1.376(7) . yes
C(38) C(39) 1.386(6) . yes
C(39) C(40) 1.395(7) . yes
C(41) C(42) 1.375(7) . yes
C(41) C(46) 1.403(7) . yes
C(42) C(43) 1.388(8) . yes
C(43) C(44) 1.383(9) . yes
C(44) C(45) 1.360(7) . yes
C(45) C(46) 1.390(8) . yes
C(47) C(48) 1.393(8) . yes
C(47) C(52) 1.390(7) . yes
C(48) C(49) 1.365(7) . yes
C(49) C(50) 1.402(8) . yes
C(50) C(51) 1.382(9) . yes
C(51) C(52) 1.395(7) . yes
C(53) C(54) 1.37(1) . yes
C(53) C(58) 1.39(1) . yes
C(54) C(55) 1.376(9) . yes
C(55) C(56) 1.371(8) . yes
C(56) C(57) 1.379(8) . yes
C(57) C(58) 1.37(1) . yes
C(59) C(60) 1.35(2) . yes
C(59) C(61) 1.41(2) . yes
C(60) C(61) 1.39(3) 2_557 yes
C(62) C(63) 1.395(10) . yes
C(62) C(67) 1.395(7) . yes
C(63) C(64) 1.40(1) . yes
C(64) C(65) 1.39(1) . yes
C(65) C(66) 1.39(1) . yes
C(66) C(67) 1.395(8) . yes
C(68) C(69) 1.58(2) . yes
C(71) C(72) 1.47(2) . yes
N(1) H(1N) 0.948 . no
N(2) H(2N) 0.941 . no
N(3) H(3N) 0.970 . no
N(4) H(4N) 0.976 . no
C(3) H(3) 0.950 . no
C(4) H(4) 0.950 . no
C(5) H(5) 0.950 . no
C(6) H(6) 0.950 . no
C(10) H(10) 0.950 . no
C(11) H(11) 0.950 . no
C(12) H(12) 0.950 . no
C(13) H(13) 0.950 . no
C(16) H(16) 0.950 . no
C(17) H(17) 0.950 . no
C(18) H(18) 0.950 . no
C(19) H(19) 0.950 . no
C(20) H(20) 0.950 . no
C(22) H(22) 0.950 . no
C(23) H(23) 0.950 . no
C(24) H(24) 0.950 . no
C(25) H(25) 0.950 . no
C(26) H(26) 0.950 . no
C(29) H(29) 0.950 . no
C(30) H(30) 0.950 . no
C(32) H(32) 0.950 . no
C(36) H(36) 0.950 . no
C(37) H(37) 0.950 . no
C(38) H(38) 0.950 . no
C(39) H(39) 0.950 . no
C(42) H(42) 0.950 . no
C(43) H(43) 0.950 . no
C(44) H(44) 0.950 . no
C(45) H(45) 0.950 . no
C(46) H(46) 0.950 . no
C(48) H(48) 0.950 . no
C(49) H(49) 0.950 . no
C(50) H(50) 0.950 . no
C(51) H(51) 0.950 . no
C(52) H(52) 0.950 . no
C(54) H(54) 0.950 . no
C(55) H(55) 0.950 . no
C(56) H(56) 0.950 . no
C(57) H(57) 0.950 . no
C(58) H(58) 0.950 . no
C(60) H(60) 1.006 . no
C(61) H(61) 1.026 . no
C(62) H(62) 0.950 . no
C(63) H(63) 0.950 . no
C(64) H(64) 0.950 . no
C(65) H(65) 0.950 . no
C(66) H(66) 0.950 . no
